data_4075546
loop_
_publ_author_name
'Ionkin, Alex S.'
'Marshall, William J.'
'Fish, Brian M.'

_publ_section_title
;
 Divalent Germanium and Tin Compounds Stabilized by Sterically Bulky
 P&#x2227;O, PO&#x2227;O, PS&#x2227;O, and PN&#x2227;O Ligands:&#x00A0;
 Synthesis and First Insights into Catalytic Application to Polyurethane
 Systems&#x2020;
;
_journal_issue 17
_journal_name_full Organometallics
_journal_page_first 4170
_journal_paper_doi 10.1021/om060355c
_journal_volume 25
_journal_year 2006
_chemical_formula_sum 'C24.5 H41 F6 Ge N O1.5 P'
_chemical_formula_weight 591.14
_chemical_name_systematic
;
 ?
;
_space_group_IT_number 15
_symmetry_cell_setting monoclinic
_symmetry_space_group_name_Hall '-C 2yc'
_symmetry_space_group_name_H-M 'C 1 2/c 1'
_atom_sites_solution_hydrogens geom
_atom_sites_solution_primary direct
_atom_sites_solution_secondary difmap
_audit_creation_method SHELXL-97
_cell_angle_alpha 90.00(3)
_cell_angle_beta 108.26(3)
_cell_angle_gamma 90.00(3)
_cell_formula_units_Z 8
_cell_length_a 25.888(5)
_cell_length_b 9.7436(19)
_cell_length_c 21.499(4)
_cell_measurement_temperature 293(2)
_cell_volume 5149.9(19)
_computing_cell_refinement 'Bruker XSCANS'
_computing_data_collection 'Bruker XSCANS'
_computing_data_reduction 'Bruker SHELXTL'
_computing_molecular_graphics 'Bruker SHELXTL'
_computing_publication_material 'Bruker SHELXTL'
_computing_structure_refinement 'SHELXL-97 (Sheldrick, 1997)'
_computing_structure_solution 'SHELXS-97 (Sheldrick, 1990)'
_diffrn_ambient_temperature 293(2)
_diffrn_measured_fraction_theta_full 0.992
_diffrn_measured_fraction_theta_max 0.992
_diffrn_measurement_device_type 'Bruker P4'
_diffrn_measurement_method '\w scans'
_diffrn_radiation_monochromator graphite
_diffrn_radiation_source 'fine-focus sealed tube'
_diffrn_radiation_type MoK\a
_diffrn_radiation_wavelength 0.71073
_diffrn_reflns_av_R_equivalents 0.0000
_diffrn_reflns_av_sigmaI/netI 0.1186
_diffrn_reflns_limit_h_max 31
_diffrn_reflns_limit_h_min -33
_diffrn_reflns_limit_k_max 12
_diffrn_reflns_limit_k_min 0
_diffrn_reflns_limit_l_max 27
_diffrn_reflns_limit_l_min 0
_diffrn_reflns_number 7797
_diffrn_reflns_theta_full 27.42
_diffrn_reflns_theta_max 27.42
_diffrn_reflns_theta_min 1.66
_exptl_absorpt_coefficient_mu 1.316
_exptl_absorpt_correction_type none
_exptl_crystal_colour colourless
_exptl_crystal_density_diffrn 1.525
_exptl_crystal_density_method 'not measured'
_exptl_crystal_description rectplat
_exptl_crystal_F_000 2464
_exptl_crystal_size_max 0.220
_exptl_crystal_size_mid 0.080
_exptl_crystal_size_min 0.020
_refine_diff_density_max 0.727
_refine_diff_density_min -0.521
_refine_diff_density_rms 0.096
_refine_ls_extinction_method none
_refine_ls_goodness_of_fit_ref 0.898
_refine_ls_hydrogen_treatment riding
_refine_ls_matrix_type full
_refine_ls_number_parameters 329
_refine_ls_number_reflns 7803
_refine_ls_number_restraints 0
_refine_ls_restrained_S_all 0.898
_refine_ls_R_factor_all 0.0995
_refine_ls_R_factor_gt 0.0536
_refine_ls_shift/su_max 0.000
_refine_ls_shift/su_mean 0.000
_refine_ls_structure_factor_coef Fsqd
_refine_ls_weighting_details 'calc w=1/[\s^2^(Fo^2^)+(0.0594P)^2^+0.0000P] where P=(Fo^2^+2Fc^2^)/3'
_refine_ls_weighting_scheme calc
_refine_ls_wR_factor_gt 0.1184
_refine_ls_wR_factor_ref 0.1326
_reflns_number_gt 4564
_reflns_number_total 7803
_reflns_threshold_expression >2sigma(I)
_cod_data_source_file om060355csi20060421_013607.cif
_cod_data_source_block 05169
_cod_depositor_comments
;
The following automatic conversions were performed:

'_symmetry_cell_setting' value 'Monoclinic' changed to 'monoclinic'
according to /home/saulius/struct/CIF-dictionaries/cif_core.dic
dictionary named 'cif_core.dic' version 2.4.1 from 2010-06-29.

Automatic conversion script
Id: cif_fix_values 1715 2011-07-08 13:25:40Z adriana 
;
_cod_original_cell_volume 5149.9(18)
_cod_original_sg_symbol_H-M C2/c
_cod_original_formula_sum 'C24.50 H41 F6 Ge N O1.50 P'
_cod_database_code 4075546

loop_
_symmetry_equiv_pos_as_xyz
'x, y, z'
'-x, y, -z+1/2'
'x+1/2, y+1/2, z'
'-x+1/2, y+1/2, -z+1/2'
'-x, -y, -z'
'x, -y, z-1/2'
'-x+1/2, -y+1/2, -z'
'x+1/2, -y+1/2, z-1/2'

loop_
_atom_site_label
_atom_site_type_symbol
_atom_site_fract_x
_atom_site_fract_y
_atom_site_fract_z
_atom_site_U_iso_or_equiv
_atom_site_adp_type
_atom_site_occupancy
_atom_site_symmetry_multiplicity
_atom_site_calc_flag
_atom_site_refinement_flags
Ge1 Ge 0.068182(15) 0.00807(4) 0.255836(17) 0.02028(12) Uani 1 1 d .
P1 P 0.09897(4) -0.21645(10) 0.18550(5) 0.0222(2) Uani 1 1 d .
O1 O 0.06592(10) 0.0990(2) 0.18108(11) 0.0230(6) Uani 1 1 d .
F1 F 0.00940(9) 0.0816(2) 0.05212(10) 0.0356(6) Uani 1 1 d .
N1 N 0.09439(12) -0.1551(3) 0.25082(13) 0.0233(7) Uani 1 1 d .
C1 C 0.09606(15) -0.0890(3) 0.12190(17) 0.0234(8) Uani 1 1 d .
H1A H 0.1282 -0.1016 0.1084 0.028 Uiso 1 1 calc R
H1B H 0.0649 -0.1112 0.0844 0.028 Uiso 1 1 calc R
F2 F 0.08074(10) 0.1163(2) 0.02515(10) 0.0388(6) Uani 1 1 d .
O2 O 0.0000 0.0121(4) 0.2500 0.0255(8) Uani 1 2 d S
C2 C 0.09238(15) 0.0652(4) 0.13680(17) 0.0235(8) Uani 1 1 d .
F3 F 0.05288(11) 0.2669(2) 0.07928(11) 0.0446(7) Uani 1 1 d .
C3 C 0.05883(17) 0.1336(4) 0.07298(18) 0.0290(9) Uani 1 1 d .
F4 F 0.14672(10) 0.2648(2) 0.16416(12) 0.0464(7) Uani 1 1 d .
C4 C 0.14827(17) 0.1301(4) 0.15882(19) 0.0293(9) Uani 1 1 d .
F5 F 0.17673(9) 0.0839(2) 0.21706(11) 0.0396(6) Uani 1 1 d .
C5 C 0.04124(16) -0.3306(4) 0.14474(18) 0.0262(9) Uani 1 1 d .
F6 F 0.17736(9) 0.1041(3) 0.11919(11) 0.0447(6) Uani 1 1 d .
C6 C 0.03790(18) -0.3777(4) 0.07600(18) 0.0370(10) Uani 1 1 d .
H6A H 0.0043 -0.4257 0.0567 0.055 Uiso 1 1 calc R
H6B H 0.0678 -0.4378 0.0783 0.055 Uiso 1 1 calc R
H6C H 0.0395 -0.2993 0.0496 0.055 Uiso 1 1 calc R
C7 C 0.04198(18) -0.4556(4) 0.1880(2) 0.0370(10) Uani 1 1 d .
H7A H 0.0072 -0.5005 0.1735 0.056 Uiso 1 1 calc R
H7B H 0.0494 -0.4266 0.2326 0.056 Uiso 1 1 calc R
H7C H 0.0697 -0.5182 0.1850 0.056 Uiso 1 1 calc R
C8 C -0.00971(15) -0.2483(4) 0.1391(2) 0.0354(10) Uani 1 1 d .
H8A H -0.0412 -0.3015 0.1164 0.053 Uiso 1 1 calc R
H8B H -0.0093 -0.1653 0.1152 0.053 Uiso 1 1 calc R
H8C H -0.0109 -0.2260 0.1821 0.053 Uiso 1 1 calc R
C9 C 0.16472(16) -0.3067(4) 0.20313(19) 0.0285(9) Uani 1 1 d .
C10 C 0.17261(18) -0.3969(4) 0.2632(2) 0.0435(11) Uani 1 1 d .
H10A H 0.2089 -0.4332 0.2770 0.065 Uiso 1 1 calc R
H10B H 0.1470 -0.4712 0.2525 0.065 Uiso 1 1 calc R
H10C H 0.1669 -0.3433 0.2979 0.065 Uiso 1 1 calc R
C11 C 0.17088(19) -0.3886(5) 0.1466(2) 0.0480(12) Uani 1 1 d .
H11A H 0.2078 -0.4194 0.1567 0.072 Uiso 1 1 calc R
H11B H 0.1617 -0.3322 0.1081 0.072 Uiso 1 1 calc R
H11C H 0.1470 -0.4666 0.1389 0.072 Uiso 1 1 calc R
C12 C 0.20956(17) -0.1994(4) 0.2219(2) 0.0443(12) Uani 1 1 d .
H12A H 0.2443 -0.2441 0.2350 0.066 Uiso 1 1 calc R
H12B H 0.2060 -0.1452 0.2577 0.066 Uiso 1 1 calc R
H12C H 0.2067 -0.1410 0.1850 0.066 Uiso 1 1 calc R
C13 C 0.10639(15) 0.1187(4) 0.33177(17) 0.0226(8) Uani 1 1 d .
C14 C 0.08179(17) 0.0874(4) 0.38600(17) 0.0319(10) Uani 1 1 d .
H14A H 0.0430 0.1055 0.3704 0.038 Uiso 1 1 calc R
H14B H 0.0870 -0.0089 0.3977 0.038 Uiso 1 1 calc R
C15 C 0.10829(17) 0.1752(4) 0.44608(18) 0.0339(10) Uani 1 1 d .
H15A H 0.0920 0.1533 0.4804 0.041 Uiso 1 1 calc R
C16 C 0.09882(19) 0.3238(4) 0.42808(19) 0.0412(11) Uani 1 1 d .
H16A H 0.1152 0.3806 0.4662 0.049 Uiso 1 1 calc R
H16B H 0.0601 0.3427 0.4126 0.049 Uiso 1 1 calc R
C17 C 0.12395(19) 0.3569(4) 0.37457(19) 0.0382(11) Uani 1 1 d .
H17A H 0.1184 0.4543 0.3630 0.046 Uiso 1 1 calc R
C18 C 0.09681(17) 0.2695(4) 0.31428(18) 0.0320(10) Uani 1 1 d .
H18A H 0.0581 0.2882 0.2988 0.038 Uiso 1 1 calc R
H18B H 0.1118 0.2922 0.2795 0.038 Uiso 1 1 calc R
C19 C 0.16629(16) 0.0886(5) 0.3573(2) 0.0368(10) Uani 1 1 d .
H19A H 0.1828 0.1072 0.3234 0.044 Uiso 1 1 calc R
H19B H 0.1719 -0.0075 0.3691 0.044 Uiso 1 1 calc R
C20 C 0.19294(17) 0.1778(5) 0.4171(2) 0.0386(11) Uani 1 1 d .
H20A H 0.2321 0.1588 0.4331 0.046 Uiso 1 1 calc R
C21 C 0.18402(19) 0.3259(5) 0.3988(2) 0.0453(12) Uani 1 1 d .
H21A H 0.2001 0.3471 0.3648 0.054 Uiso 1 1 calc R
H21B H 0.2015 0.3827 0.4366 0.054 Uiso 1 1 calc R
C22 C 0.16804(17) 0.1456(5) 0.47082(19) 0.0401(11) Uani 1 1 d .
H22A H 0.1740 0.0497 0.4833 0.048 Uiso 1 1 calc R
H22B H 0.1851 0.2013 0.5091 0.048 Uiso 1 1 calc R
C31 C 0.2664(3) 0.2261(9) 0.0308(4) 0.135(3) Uani 1 1 d .
C32 C 0.3271(3) 0.1990(9) 0.0277(5) 0.122(3) Uani 1 1 d .
C33 C 0.3258(6) 0.1277(11) -0.0203(7) 0.081(5) Uani 0.50 1 d P

loop_
_atom_site_aniso_label
_atom_site_aniso_U_11
_atom_site_aniso_U_22
_atom_site_aniso_U_33
_atom_site_aniso_U_23
_atom_site_aniso_U_13
_atom_site_aniso_U_12
Ge1 0.01894(19) 0.0239(2) 0.01723(19) -0.00015(18) 0.00459(14) -0.00111(18)
P1 0.0231(5) 0.0207(5) 0.0235(5) 0.0011(4) 0.0082(4) 0.0014(4)
O1 0.0291(14) 0.0223(13) 0.0204(13) 0.0013(11) 0.0120(11) 0.0027(12)
F1 0.0295(13) 0.0495(15) 0.0247(12) 0.0013(11) 0.0042(10) 0.0015(12)
N1 0.0246(17) 0.0286(18) 0.0164(16) 0.0025(13) 0.0058(13) -0.0014(14)
C1 0.026(2) 0.024(2) 0.0220(19) 0.0016(16) 0.0102(16) -0.0003(17)
F2 0.0486(15) 0.0491(15) 0.0243(12) 0.0076(11) 0.0196(11) 0.0026(13)
O2 0.0173(17) 0.034(2) 0.0236(18) 0.000 0.0046(15) 0.000
C2 0.027(2) 0.027(2) 0.0183(19) 0.0020(16) 0.0098(17) -0.0010(17)
F3 0.0665(18) 0.0286(13) 0.0326(13) 0.0062(11) 0.0067(13) 0.0093(13)
C3 0.039(2) 0.029(2) 0.022(2) 0.0001(18) 0.0131(18) -0.0015(19)
F4 0.0479(16) 0.0270(14) 0.0626(17) -0.0012(12) 0.0147(14) -0.0104(12)
C4 0.037(2) 0.025(2) 0.029(2) 0.0016(18) 0.0144(19) -0.0014(19)
F5 0.0313(13) 0.0484(15) 0.0319(13) 0.0033(11) -0.0002(11) -0.0081(12)
C5 0.028(2) 0.021(2) 0.030(2) -0.0011(16) 0.0089(17) -0.0023(17)
F6 0.0339(14) 0.0619(17) 0.0447(15) -0.0011(13) 0.0217(12) -0.0102(13)
C6 0.046(3) 0.033(2) 0.031(2) -0.0068(19) 0.011(2) -0.004(2)
C7 0.043(3) 0.030(2) 0.038(2) -0.0002(19) 0.014(2) -0.010(2)
C8 0.025(2) 0.040(3) 0.038(2) -0.009(2) 0.0045(19) -0.0008(19)
C9 0.028(2) 0.024(2) 0.035(2) 0.0017(18) 0.0121(18) 0.0031(17)
C10 0.036(3) 0.041(3) 0.052(3) 0.017(2) 0.011(2) 0.012(2)
C11 0.046(3) 0.047(3) 0.059(3) -0.001(2) 0.029(2) 0.013(2)
C12 0.026(2) 0.040(3) 0.064(3) 0.006(2) 0.011(2) 0.002(2)
C13 0.0212(19) 0.027(2) 0.0200(19) -0.0041(16) 0.0073(15) -0.0060(17)
C14 0.036(2) 0.039(3) 0.021(2) -0.0017(18) 0.0091(18) -0.013(2)
C15 0.033(2) 0.051(3) 0.018(2) -0.0033(19) 0.0105(18) -0.011(2)
C16 0.044(3) 0.052(3) 0.029(2) -0.017(2) 0.013(2) -0.001(2)
C17 0.058(3) 0.026(2) 0.029(2) -0.0060(18) 0.010(2) -0.005(2)
C18 0.042(3) 0.030(2) 0.023(2) -0.0016(17) 0.0088(18) -0.005(2)
C19 0.023(2) 0.048(3) 0.037(2) -0.007(2) 0.0072(19) 0.003(2)
C20 0.023(2) 0.054(3) 0.035(2) -0.015(2) 0.0034(19) -0.006(2)
C21 0.052(3) 0.056(3) 0.031(2) -0.014(2) 0.018(2) -0.027(3)
C22 0.039(3) 0.048(3) 0.025(2) -0.005(2) -0.0014(19) -0.005(2)
C31 0.080(6) 0.113(6) 0.191(10) 0.063(6) 0.010(6) -0.025(5)
C32 0.080(6) 0.104(6) 0.172(9) 0.040(6) 0.027(6) -0.026(5)
C33 0.142(14) 0.029(6) 0.102(10) -0.004(6) 0.082(10) -0.013(7)

loop_
_atom_type_symbol
_atom_type_description
_atom_type_scat_dispersion_real
_atom_type_scat_dispersion_imag
_atom_type_scat_source
C C 0.0033 0.0016 'International Tables Vol C Tables 4.2.6.8 and 6.1.1.4'
H H 0.0000 0.0000 'International Tables Vol C Tables 4.2.6.8 and 6.1.1.4'
N N 0.0061 0.0033 'International Tables Vol C Tables 4.2.6.8 and 6.1.1.4'
O O 0.0106 0.0060 'International Tables Vol C Tables 4.2.6.8 and 6.1.1.4'
F F 0.0171 0.0103 'International Tables Vol C Tables 4.2.6.8 and 6.1.1.4'
P P 0.1023 0.0942 'International Tables Vol C Tables 4.2.6.8 and 6.1.1.4'
Ge Ge 0.1547 1.8001 'International Tables Vol C Tables 4.2.6.8 and 6.1.1.4'

loop_
_geom_angle_atom_site_label_1
_geom_angle_atom_site_label_2
_geom_angle_atom_site_label_3
_geom_angle
_geom_angle_site_symmetry_1
_geom_angle_site_symmetry_3
O2 Ge1 N1 115.07(16) . .
O2 Ge1 O1 100.09(10) . .
N1 Ge1 O1 107.13(12) . .
O2 Ge1 C13 106.67(13) . .
N1 Ge1 C13 116.79(15) . .
O1 Ge1 C13 109.75(13) . .
N1 P1 C1 114.46(16) . .
N1 P1 C9 108.78(17) . .
C1 P1 C9 107.21(18) . .
N1 P1 C5 112.22(17) . .
C1 P1 C5 102.47(17) . .
C9 P1 C5 111.53(18) . .
C2 O1 Ge1 127.5(2) . .
P1 N1 Ge1 122.96(17) . .
C2 C1 P1 119.7(2) . .
Ge1 O2 Ge1 177.4(2) . 2
O1 C2 C4 108.6(3) . .
O1 C2 C3 104.5(3) . .
C4 C2 C3 108.5(3) . .
O1 C2 C1 116.9(3) . .
C4 C2 C1 110.9(3) . .
C3 C2 C1 107.0(3) . .
F1 C3 F3 106.3(3) . .
F1 C3 F2 107.0(3) . .
F3 C3 F2 107.2(3) . .
F1 C3 C2 110.9(3) . .
F3 C3 C2 112.9(3) . .
F2 C3 C2 112.2(3) . .
F5 C4 F4 106.3(3) . .
F5 C4 F6 106.5(3) . .
F4 C4 F6 106.5(3) . .
F5 C4 C2 110.5(3) . .
F4 C4 C2 113.0(3) . .
F6 C4 C2 113.5(3) . .
C8 C5 C6 107.4(3) . .
C8 C5 C7 108.4(3) . .
C6 C5 C7 109.6(3) . .
C8 C5 P1 105.9(2) . .
C6 C5 P1 115.6(3) . .
C7 C5 P1 109.7(3) . .
C11 C9 C12 108.3(3) . .
C11 C9 C10 111.0(3) . .
C12 C9 C10 106.5(3) . .
C11 C9 P1 114.3(3) . .
C12 C9 P1 107.8(3) . .
C10 C9 P1 108.6(3) . .
C19 C13 C18 110.4(3) . .
C19 C13 C14 108.2(3) . .
C18 C13 C14 107.9(3) . .
C19 C13 Ge1 113.1(3) . .
C18 C13 Ge1 109.1(2) . .
C14 C13 Ge1 107.8(2) . .
C15 C14 C13 110.6(3) . .
C22 C15 C16 110.2(4) . .
C22 C15 C14 109.5(3) . .
C16 C15 C14 109.3(3) . .
C15 C16 C17 109.0(3) . .
C21 C17 C16 109.6(4) . .
C21 C17 C18 109.4(3) . .
C16 C17 C18 109.4(3) . .
C13 C18 C17 109.5(3) . .
C13 C19 C20 109.8(3) . .
C21 C20 C22 109.4(4) . .
C21 C20 C19 109.6(4) . .
C22 C20 C19 109.6(3) . .
C20 C21 C17 110.0(4) . .
C15 C22 C20 109.1(3) . .
C31 C31 C32 108.8(10) 7 .
C33 C32 C31 110.7(10) . .

loop_
_geom_bond_atom_site_label_1
_geom_bond_atom_site_label_2
_geom_bond_distance
_geom_bond_site_symmetry_2
Ge1 O2 1.7304(5) .
Ge1 N1 1.745(3) .
Ge1 O1 1.820(2) .
Ge1 C13 1.948(4) .
P1 N1 1.565(3) .
P1 C1 1.831(3) .
P1 C9 1.846(4) .
P1 C5 1.849(4) .
O1 C2 1.376(4) .
F1 C3 1.317(4) .
C1 C2 1.546(5) .
F2 C3 1.331(4) .
O2 Ge1 1.7304(5) 2
C2 C4 1.512(5) .
C2 C3 1.528(5) .
F3 C3 1.320(4) .
F4 C4 1.319(4) .
C4 F5 1.317(4) .
C4 F6 1.326(4) .
C5 C8 1.516(5) .
C5 C6 1.524(5) .
C5 C7 1.528(5) .
C9 C11 1.504(5) .
C9 C12 1.520(5) .
C9 C10 1.522(5) .
C13 C19 1.503(5) .
C13 C18 1.518(5) .
C13 C14 1.524(5) .
C14 C15 1.521(5) .
C15 C22 1.498(6) .
C15 C16 1.499(6) .
C16 C17 1.523(6) .
C17 C21 1.508(6) .
C17 C18 1.526(5) .
C19 C20 1.527(5) .
C20 C21 1.495(6) .
C20 C22 1.521(6) .
C31 C31 1.410(14) 7
C31 C32 1.616(12) .
C32 C33 1.237(12) .

loop_
_geom_torsion_atom_site_label_1
_geom_torsion_atom_site_label_2
_geom_torsion_atom_site_label_3
_geom_torsion_atom_site_label_4
_geom_torsion
_geom_torsion_site_symmetry_1
_geom_torsion_site_symmetry_4
O2 Ge1 O1 C2 -136.5(3) . .
N1 Ge1 O1 C2 -16.1(3) . .
C13 Ge1 O1 C2 111.6(3) . .
C1 P1 N1 Ge1 18.9(3) . .
C9 P1 N1 Ge1 138.8(2) . .
C5 P1 N1 Ge1 -97.4(2) . .
O2 Ge1 N1 P1 95.7(2) . .
O1 Ge1 N1 P1 -14.6(2) . .
C13 Ge1 N1 P1 -138.1(2) . .
N1 P1 C1 C2 3.0(4) . .
C9 P1 C1 C2 -117.8(3) . .
C5 P1 C1 C2 124.7(3) . .
N1 Ge1 O2 Ge1 5.48(10) . 2
O1 Ge1 O2 Ge1 119.91(8) . 2
C13 Ge1 O2 Ge1 -125.79(12) . 2
Ge1 O1 C2 C4 -87.7(3) . .
Ge1 O1 C2 C3 156.6(2) . .
Ge1 O1 C2 C1 38.5(4) . .
P1 C1 C2 O1 -30.8(4) . .
P1 C1 C2 C4 94.3(3) . .
P1 C1 C2 C3 -147.5(3) . .
O1 C2 C3 F1 -63.5(4) . .
C4 C2 C3 F1 -179.2(3) . .
C1 C2 C3 F1 61.1(4) . .
O1 C2 C3 F3 55.6(4) . .
C4 C2 C3 F3 -60.1(4) . .
C1 C2 C3 F3 -179.8(3) . .
O1 C2 C3 F2 176.9(3) . .
C4 C2 C3 F2 61.2(4) . .
C1 C2 C3 F2 -58.5(4) . .
O1 C2 C4 F5 60.6(4) . .
C3 C2 C4 F5 173.7(3) . .
C1 C2 C4 F5 -69.1(4) . .
O1 C2 C4 F4 -58.3(4) . .
C3 C2 C4 F4 54.7(4) . .
C1 C2 C4 F4 172.0(3) . .
O1 C2 C4 F6 -179.8(3) . .
C3 C2 C4 F6 -66.7(4) . .
C1 C2 C4 F6 50.5(4) . .
N1 P1 C5 C8 52.4(3) . .
C1 P1 C5 C8 -70.8(3) . .
C9 P1 C5 C8 174.8(3) . .
N1 P1 C5 C6 171.2(3) . .
C1 P1 C5 C6 47.9(3) . .
C9 P1 C5 C6 -66.5(3) . .
N1 P1 C5 C7 -64.3(3) . .
C1 P1 C5 C7 172.5(3) . .
C9 P1 C5 C7 58.1(3) . .
N1 P1 C9 C11 171.3(3) . .
C1 P1 C9 C11 -64.5(3) . .
C5 P1 C9 C11 47.0(3) . .
N1 P1 C9 C12 -68.3(3) . .
C1 P1 C9 C12 56.0(3) . .
C5 P1 C9 C12 167.4(3) . .
N1 P1 C9 C10 46.7(3) . .
C1 P1 C9 C10 171.0(3) . .
C5 P1 C9 C10 -77.6(3) . .
O2 Ge1 C13 C19 160.6(3) . .
N1 Ge1 C13 C19 30.3(3) . .
O1 Ge1 C13 C19 -91.9(3) . .
O2 Ge1 C13 C18 -76.1(3) . .
N1 Ge1 C13 C18 153.6(2) . .
O1 Ge1 C13 C18 31.5(3) . .
O2 Ge1 C13 C14 40.9(3) . .
N1 Ge1 C13 C14 -89.4(3) . .
O1 Ge1 C13 C14 148.5(2) . .
C19 C13 C14 C15 59.6(4) . .
C18 C13 C14 C15 -59.9(4) . .
Ge1 C13 C14 C15 -177.7(3) . .
C13 C14 C15 C22 -60.1(4) . .
C13 C14 C15 C16 60.7(4) . .
C22 C15 C16 C17 60.2(4) . .
C14 C15 C16 C17 -60.2(4) . .
C15 C16 C17 C21 -59.0(4) . .
C15 C16 C17 C18 61.0(5) . .
C19 C13 C18 C17 -58.2(4) . .
C14 C13 C18 C17 59.9(4) . .
Ge1 C13 C18 C17 176.9(3) . .
C21 C17 C18 C13 58.8(4) . .
C16 C17 C18 C13 -61.3(4) . .
C18 C13 C19 C20 58.2(4) . .
C14 C13 C19 C20 -59.8(4) . .
Ge1 C13 C19 C20 -179.2(3) . .
C13 C19 C20 C21 -59.1(5) . .
C13 C19 C20 C22 60.9(5) . .
C22 C20 C21 C17 -59.8(4) . .
C19 C20 C21 C17 60.4(4) . .
C16 C17 C21 C20 59.4(4) . .
C18 C17 C21 C20 -60.5(4) . .
C16 C15 C22 C20 -60.7(4) . .
C14 C15 C22 C20 59.5(4) . .
C21 C20 C22 C15 60.0(4) . .
C19 C20 C22 C15 -60.2(5) . .
C31 C31 C32 C33 -50.4(13) 7 .
